data_1565087
loop_
_publ_author_name
'Jung, Jochen'
'Legendre, Christina M.'
'Demeshko, Serhiy'
'Herbst-Irmer, Regine'
'Stalke, Dietmar'

_publ_section_title
;
 Imidosulfonate scorpionate ligands in lanthanide single-molecule magnet
 design: slow magnetic relaxation and butterfly hysteresis in [ClDy{Ph
 <sub>2</sub> PCH <sub>2</sub> S(N <i>t</i> Bu) <sub>3</sub> }
 <sub>2</sub> ]
;
_journal_issue 46
_journal_name_full 'Dalton Transactions'
_journal_page_first 17194
_journal_page_last 17201
_journal_paper_doi 10.1039/D1DT03555J
_journal_volume 50
_journal_year 2021
_chemical_formula_moiety 'C50 H78 Cl Lu N6 P2 S2, 0.229(C4 H8 O), 0.271(C5 H12)'
_chemical_formula_sum 'C52.27 H83.08 Cl Lu N6 O0.23 P2 S2'
_chemical_formula_weight 1135.72
_space_group_crystal_system monoclinic
_space_group_IT_number 15
_space_group_name_Hall '-C 2yc'
_space_group_name_H-M_alt 'C 1 2/c 1'
_atom_sites_solution_hydrogens geom
_audit_creation_method SHELXL-2018/3
_audit_update_record
;
2021-08-20 deposited with the CCDC.	2021-10-25 downloaded from the CCDC.
;
_cell_angle_alpha 90
_cell_angle_beta 95.54(2)
_cell_angle_gamma 90
_cell_formula_units_Z 8
_cell_length_a 35.623(4)
_cell_length_b 15.253(2)
_cell_length_c 20.560(3)
_cell_measurement_reflns_used 9755
_cell_measurement_temperature 100(2)
_cell_measurement_theta_max 24.9575
_cell_measurement_theta_min 2.2395
_cell_volume 11119(3)
_computing_cell_refinement 'SAINT V8.38A'
_computing_data_collection 'APEX2 v2012.2'
_computing_data_reduction 'SAINT V8.38A'
_computing_molecular_graphics 'XP Version 5.1'
_computing_publication_material 'XP Version 5.1'
_computing_structure_refinement 'SHELXL-2018/3 (Sheldrick, 2018)'
_computing_structure_solution 'SHELXT 2014/5 (Sheldrick, 2014)'
_diffrn_ambient_temperature 100(2)
_diffrn_measured_fraction_theta_full 0.999
_diffrn_measured_fraction_theta_max 0.998
_diffrn_measurement_device_type 'Bruker Smart APEX II Quazar'
_diffrn_measurement_method 'omega scans'
_diffrn_radiation_type AgK\a
_diffrn_radiation_wavelength 0.56086
_diffrn_reflns_av_R_equivalents 0.0549
_diffrn_reflns_av_unetI/netI 0.0307
_diffrn_reflns_Laue_measured_fraction_full 0.999
_diffrn_reflns_Laue_measured_fraction_max 0.998
_diffrn_reflns_limit_h_max 54
_diffrn_reflns_limit_h_min -54
_diffrn_reflns_limit_k_max 23
_diffrn_reflns_limit_k_min -23
_diffrn_reflns_limit_l_max 31
_diffrn_reflns_limit_l_min -31
_diffrn_reflns_number 207945
_diffrn_reflns_point_group_measured_fraction_full 0.999
_diffrn_reflns_point_group_measured_fraction_max 0.998
_diffrn_reflns_theta_full 19.665
_diffrn_reflns_theta_max 25.621
_diffrn_reflns_theta_min 1.909
_diffrn_source 'INCOATEC Microsource'
_exptl_absorpt_coefficient_mu 1.072
_exptl_absorpt_correction_T_max 0.4290
_exptl_absorpt_correction_T_min 0.4071
_exptl_absorpt_correction_type multi-scan
_exptl_absorpt_process_details SADABS-2016/2
_exptl_crystal_colour colourless
_exptl_crystal_density_diffrn 1.357
_exptl_crystal_description block
_exptl_crystal_F_000 4724
_exptl_crystal_size_max 0.199
_exptl_crystal_size_mid 0.162
_exptl_crystal_size_min 0.132
_refine_diff_density_max 0.541
_refine_diff_density_min -0.553
_refine_diff_density_rms 0.088
_refine_ls_extinction_method none
_refine_ls_goodness_of_fit_ref 1.012
_refine_ls_hydrogen_treatment constr
_refine_ls_matrix_type full
_refine_ls_number_parameters 658
_refine_ls_number_reflns 21310
_refine_ls_number_restraints 202
_refine_ls_restrained_S_all 1.008
_refine_ls_R_factor_all 0.0339
_refine_ls_R_factor_gt 0.0223
_refine_ls_shift/su_max 0.010
_refine_ls_shift/su_mean 0.000
_refine_ls_structure_factor_coef Fsqd
_refine_ls_weighting_details 'w=1/[\s^2^(Fo^2^)+(0.0149P)^2^+10.9375P] where P=(Fo^2^+2Fc^2^)/3'
_refine_ls_weighting_scheme calc
_refine_ls_wR_factor_gt 0.0430
_refine_ls_wR_factor_ref 0.0464
_reflns_Friedel_coverage 0.000
_reflns_number_gt 17729
_reflns_number_total 21310
_reflns_threshold_expression 'I > 2\s(I)'
_cod_data_source_file d1dt03555j2.cif
_cod_data_source_block 3e
_cod_original_sg_symbol_H-M 'C 2/c'
_cod_database_code 1565087
_shelx_shelxl_version_number 2018/3
_shelx_space_group_comment
;
The symmetry employed for this shelxl refinement is uniquely defined
by the following loop, which should always be used as a source of
symmetry information in preference to the above space-group names.
They are only intended as comments.
;
_shelx_estimated_absorpt_t_min 0.815
_shelx_estimated_absorpt_t_max 0.871

loop_
_space_group_symop_operation_xyz
'x, y, z'
'-x, y, -z+1/2'
'x+1/2, y+1/2, z'
'-x+1/2, y+1/2, -z+1/2'
'-x, -y, -z'
'x, -y, z-1/2'
'-x+1/2, -y+1/2, -z'
'x+1/2, -y+1/2, z-1/2'

loop_
_atom_site_label
_atom_site_type_symbol
_atom_site_fract_x
_atom_site_fract_y
_atom_site_fract_z
_atom_site_U_iso_or_equiv
_atom_site_adp_type
_atom_site_occupancy
_atom_site_site_symmetry_order
_atom_site_calc_flag
_atom_site_refinement_flags_posn
_atom_site_refinement_flags_adp
_atom_site_refinement_flags_occupancy
_atom_site_disorder_assembly
_atom_site_disorder_group
C1A C 0.5165(5) 0.9319(14) 0.8742(9) 0.021(2) Uani 0.2709(19) 1 d D U P A -1
H1AA H 0.537140 0.890964 0.868657 0.032 Uiso 0.2709(19) 1 calc R U P A -1
H1AB H 0.493707 0.898852 0.881741 0.032 Uiso 0.2709(19) 1 calc R U P A -1
H1AC H 0.523489 0.970142 0.911695 0.032 Uiso 0.2709(19) 1 calc R U P A -1
C2A C 0.5088(9) 0.9876(12) 0.8125(10) 0.0169(19) Uani 0.2709(19) 1 d D U P A -1
H2AA H 0.488178 1.029365 0.818429 0.020 Uiso 0.2709(19) 1 calc R U P A -1
H2AB H 0.531691 1.021888 0.805537 0.020 Uiso 0.2709(19) 1 calc R U P A -1
C3A C 0.4980(12) 0.9307(3) 0.7525(11) 0.019(3) Uani 0.2709(19) 1 d D U P A -1
H3AA H 0.517259 0.884461 0.749855 0.022 Uiso 0.2709(19) 1 calc R U P A -1
H3AB H 0.473610 0.901463 0.757677 0.022 Uiso 0.2709(19) 1 calc R U P A -1
C4A C 0.4944(13) 0.9830(19) 0.6889(12) 0.031(3) Uani 0.2709(19) 1 d D U P A -1
H4AA H 0.476203 1.031547 0.692028 0.038 Uiso 0.2709(19) 1 calc R U P A -1
H4AB H 0.519141 1.008748 0.681561 0.038 Uiso 0.2709(19) 1 calc R U P A -1
C5A C 0.4809(7) 0.9237(18) 0.6316(11) 0.051(6) Uani 0.2709(19) 1 d D U P A -1
H5AA H 0.476528 0.958901 0.591725 0.076 Uiso 0.2709(19) 1 calc R U P A -1
H5AB H 0.457443 0.894641 0.640519 0.076 Uiso 0.2709(19) 1 calc R U P A -1
H5AC H 0.500236 0.879311 0.625701 0.076 Uiso 0.2709(19) 1 calc R U P A -1
O1B O 0.5013(5) 1.0318(3) 0.7629(4) 0.036(2) Uani 0.2291(19) 1 d D U P A -2
C2B C 0.5097(10) 0.9713(14) 0.8146(8) 0.0169(19) Uani 0.2291(19) 1 d D U P A -2
H2BA H 0.488595 0.968449 0.842570 0.020 Uiso 0.2291(19) 1 calc R U P A -2
H2BB H 0.532796 0.989398 0.841975 0.020 Uiso 0.2291(19) 1 calc R U P A -2
C3B C 0.5155(9) 0.8835(9) 0.7836(12) 0.026(4) Uani 0.2291(19) 1 d D U P A -2
H3BA H 0.507562 0.834962 0.811208 0.031 Uiso 0.2291(19) 1 calc R U P A -2
H3BB H 0.542112 0.874812 0.775270 0.031 Uiso 0.2291(19) 1 calc R U P A -2
C4B C 0.4898(8) 0.8903(10) 0.7198(12) 0.023(3) Uani 0.2291(19) 1 d D U P A -2
H4BA H 0.498857 0.852373 0.685434 0.028 Uiso 0.2291(19) 1 calc R U P A -2
H4BB H 0.463487 0.874481 0.726176 0.028 Uiso 0.2291(19) 1 calc R U P A -2
C5B C 0.4933(11) 0.9860(14) 0.7031(7) 0.031(3) Uani 0.2291(19) 1 d D U P A -2
H5BA H 0.513812 0.994781 0.674632 0.038 Uiso 0.2291(19) 1 calc R U P A -2
H5BB H 0.469420 1.007547 0.679911 0.038 Uiso 0.2291(19) 1 calc R U P A -2
Lu1 Lu 0.64144(2) 0.57345(2) 0.57489(2) 0.00888(1) Uani 1 1 d . . . . .
Cl1 Cl 0.67835(2) 0.63659(2) 0.67644(2) 0.01389(6) Uani 1 1 d . . . . .
C1 C 0.58511(4) 0.42774(9) 0.47666(6) 0.0130(2) Uani 1 1 d . . . . .
S1 S 0.66176(2) 0.40926(2) 0.50361(2) 0.00977(6) Uani 1 1 d . . . . .
P1 P 0.64911(2) 0.38608(2) 0.64382(2) 0.01169(6) Uani 1 1 d . . . . .
N1 N 0.62273(3) 0.46139(7) 0.50467(5) 0.0111(2) Uani 1 1 d . . . . .
C2 C 0.57517(4) 0.46930(10) 0.40915(7) 0.0174(3) Uani 1 1 d . . . . .
H2A H 0.589843 0.440905 0.377136 0.026 Uiso 1 1 calc R U . . .
H2B H 0.581142 0.532018 0.411240 0.026 Uiso 1 1 calc R U . . .
H2C H 0.548200 0.461502 0.396012 0.026 Uiso 1 1 calc R U . . .
S2 S 0.59903(2) 0.74425(2) 0.55489(2) 0.01001(6) Uani 1 1 d . . . . .
P2 P 0.59795(2) 0.91914(2) 0.63335(2) 0.01207(6) Uani 1 1 d . . . . .
N2 N 0.68807(3) 0.48871(7) 0.53243(5) 0.0108(2) Uani 1 1 d . . . . .
N3 N 0.67124(3) 0.34844(8) 0.44942(5) 0.0135(2) Uani 1 1 d . . . . .
C3 C 0.58111(4) 0.32779(9) 0.47138(7) 0.0173(3) Uani 1 1 d . . . . .
H3A H 0.556849 0.313170 0.447234 0.026 Uiso 1 1 calc R U . . .
H3B H 0.582282 0.302321 0.515285 0.026 Uiso 1 1 calc R U . . .
H3C H 0.601654 0.304035 0.448234 0.026 Uiso 1 1 calc R U . . .
N4 N 0.59002(3) 0.65782(7) 0.59531(5) 0.0108(2) Uani 1 1 d . . . . .
C4 C 0.55688(4) 0.45998(10) 0.52285(7) 0.0174(3) Uani 1 1 d . . . . .
H4A H 0.559227 0.523658 0.528123 0.026 Uiso 1 1 calc R U . . .
H4B H 0.562119 0.431512 0.565493 0.026 Uiso 1 1 calc R U . . .
H4C H 0.531221 0.445424 0.504531 0.026 Uiso 1 1 calc R U . . .
N5 N 0.63056(3) 0.69738(7) 0.51603(5) 0.0112(2) Uani 1 1 d . . . . .
C5 C 0.73052(4) 0.48297(9) 0.53796(7) 0.0126(2) Uani 1 1 d . . . . .
N6 N 0.56874(3) 0.80379(8) 0.52191(6) 0.0136(2) Uani 1 1 d . . . . .
C6 C 0.74526(4) 0.54422(10) 0.59341(7) 0.0163(3) Uani 1 1 d . . . . .
H6A H 0.772869 0.546160 0.596227 0.024 Uiso 1 1 calc R U . . .
H6B H 0.737257 0.522541 0.634767 0.024 Uiso 1 1 calc R U . . .
H6C H 0.735119 0.603262 0.584823 0.024 Uiso 1 1 calc R U . . .
C9 C 0.67417(4) 0.35977(9) 0.37838(6) 0.0146(3) Uani 1 1 d . . . . .
C8 C 0.74671(4) 0.39137(10) 0.55417(7) 0.0176(3) Uani 1 1 d . . . . .
H8A H 0.736778 0.349765 0.520477 0.026 Uiso 1 1 calc R U . . .
H8B H 0.739408 0.372582 0.596756 0.026 Uiso 1 1 calc R U . . .
H8C H 0.774276 0.393308 0.555616 0.026 Uiso 1 1 calc R U . . .
C7 C 0.74558(4) 0.51537(10) 0.47469(7) 0.0181(3) Uani 1 1 d . . . . .
H7A H 0.739114 0.472862 0.439646 0.027 Uiso 1 1 calc R U . . .
H7B H 0.773050 0.521707 0.481661 0.027 Uiso 1 1 calc R U . . .
H7C H 0.734185 0.572200 0.462383 0.027 Uiso 1 1 calc R U . . .
C11 C 0.71257(5) 0.32277(11) 0.36421(7) 0.0211(3) Uani 1 1 d . . . . .
H11A H 0.714906 0.325674 0.317160 0.032 Uiso 1 1 calc R U . . .
H11B H 0.714600 0.261624 0.378757 0.032 Uiso 1 1 calc R U . . .
H11C H 0.732734 0.357375 0.387672 0.032 Uiso 1 1 calc R U . . .
C10 C 0.66963(4) 0.45410(10) 0.35349(7) 0.0181(3) Uani 1 1 d . . . . .
H10A H 0.668818 0.454528 0.305713 0.027 Uiso 1 1 calc R U . . .
H10B H 0.691014 0.489417 0.372063 0.027 Uiso 1 1 calc R U . . .
H10C H 0.646132 0.478752 0.366765 0.027 Uiso 1 1 calc R U . . .
C12 C 0.64393(4) 0.30211(10) 0.34151(7) 0.0187(3) Uani 1 1 d . . . . .
H12A H 0.647895 0.300836 0.295004 0.028 Uiso 1 1 calc R U . . .
H12B H 0.618907 0.326231 0.346766 0.028 Uiso 1 1 calc R U . . .
H12C H 0.645670 0.242425 0.359177 0.028 Uiso 1 1 calc R U . . .
C13 C 0.66095(4) 0.32967(9) 0.56893(6) 0.0121(2) Uani 1 1 d . . . . .
H13A H 0.685919 0.301102 0.576946 0.015 Uiso 1 1 calc R U . . .
H13B H 0.641930 0.283848 0.556416 0.015 Uiso 1 1 calc R U . . .
C14 C 0.61047(4) 0.32032(9) 0.67179(7) 0.0147(3) Uani 1 1 d . . . . .
C15 C 0.59804(4) 0.23960(10) 0.64589(7) 0.0186(3) Uani 1 1 d . . . . .
H15 H 0.609192 0.215705 0.609663 0.022 Uiso 1 1 calc R U . . .
C16 C 0.56949(5) 0.19393(11) 0.67269(8) 0.0245(3) Uani 1 1 d . . . . .
H16 H 0.561012 0.139424 0.654359 0.029 Uiso 1 1 calc R U . . .
C17 C 0.55333(5) 0.22763(12) 0.72610(8) 0.0282(4) Uani 1 1 d . . . . .
H17 H 0.533891 0.196169 0.744430 0.034 Uiso 1 1 calc R U . . .
C18 C 0.56559(5) 0.30717(12) 0.75262(8) 0.0283(4) Uani 1 1 d . . . . .
H18 H 0.554596 0.330216 0.789290 0.034 Uiso 1 1 calc R U . . .
C19 C 0.59398(5) 0.35350(11) 0.72574(7) 0.0209(3) Uani 1 1 d . . . . .
H19 H 0.602241 0.408117 0.744176 0.025 Uiso 1 1 calc R U . . .
C20 C 0.68746(4) 0.35070(9) 0.70415(6) 0.0146(3) Uani 1 1 d . . . . .
C21 C 0.70985(4) 0.41360(10) 0.73780(7) 0.0175(3) Uani 1 1 d . . . . .
H21 H 0.705673 0.474015 0.728479 0.021 Uiso 1 1 calc R U . . .
C22 C 0.73850(5) 0.38829(12) 0.78534(8) 0.0239(3) Uani 1 1 d . . . . .
H22 H 0.753590 0.431587 0.808498 0.029 Uiso 1 1 calc R U . . .
C23 C 0.74494(5) 0.30063(12) 0.79874(8) 0.0270(4) Uani 1 1 d . . . . .
H23 H 0.764539 0.283638 0.830894 0.032 Uiso 1 1 calc R U . . .
C24 C 0.72287(5) 0.23755(12) 0.76537(8) 0.0261(3) Uani 1 1 d . . . . .
H24 H 0.727414 0.177219 0.774518 0.031 Uiso 1 1 calc R U . . .
C25 C 0.69410(5) 0.26201(10) 0.71858(8) 0.0215(3) Uani 1 1 d . . . . .
H25 H 0.678831 0.218357 0.696207 0.026 Uiso 1 1 calc R U . . .
C26 C 0.56519(4) 0.65495(9) 0.64986(6) 0.0129(2) Uani 1 1 d . . . . .
C27 C 0.57691(4) 0.57150(10) 0.68763(7) 0.0180(3) Uani 1 1 d . . . . .
H27A H 0.574141 0.521015 0.658079 0.027 Uiso 1 1 calc R U . . .
H27B H 0.560812 0.563442 0.723226 0.027 Uiso 1 1 calc R U . . .
H27C H 0.603278 0.576537 0.705813 0.027 Uiso 1 1 calc R U . . .
C28 C 0.56978(5) 0.73176(10) 0.69770(7) 0.0192(3) Uani 1 1 d . . . . .
H28A H 0.561480 0.785975 0.675119 0.029 Uiso 1 1 calc R U . . .
H28B H 0.596346 0.737220 0.714640 0.029 Uiso 1 1 calc R U . . .
H28C H 0.554441 0.721327 0.734034 0.029 Uiso 1 1 calc R U . . .
C29 C 0.52345(4) 0.64804(12) 0.62460(8) 0.0226(3) Uani 1 1 d . . . . .
H29A H 0.515743 0.701069 0.599907 0.034 Uiso 1 1 calc R U . . .
H29B H 0.508279 0.641912 0.661641 0.034 Uiso 1 1 calc R U . . .
H29C H 0.519601 0.596709 0.596061 0.034 Uiso 1 1 calc R U . . .
C30 C 0.65394(4) 0.74217(9) 0.46903(7) 0.0145(3) Uani 1 1 d . . . . .
C31 C 0.69511(4) 0.73538(12) 0.49760(9) 0.0285(4) Uani 1 1 d . . . . .
H31A H 0.701737 0.673614 0.505156 0.043 Uiso 1 1 calc R U . . .
H31B H 0.698492 0.767377 0.539089 0.043 Uiso 1 1 calc R U . . .
H31C H 0.711466 0.760801 0.466866 0.043 Uiso 1 1 calc R U . . .
C32 C 0.64592(4) 0.83918(10) 0.45429(8) 0.0208(3) Uani 1 1 d . . . . .
H32A H 0.659142 0.857300 0.416855 0.031 Uiso 1 1 calc R U . . .
H32B H 0.654766 0.874530 0.492531 0.031 Uiso 1 1 calc R U . . .
H32C H 0.618732 0.847784 0.444039 0.031 Uiso 1 1 calc R U . . .
C33 C 0.64825(6) 0.68977(12) 0.40569(8) 0.0307(4) Uani 1 1 d . . . . .
H33A H 0.622061 0.695747 0.386752 0.046 Uiso 1 1 calc R U . . .
H33B H 0.653821 0.627822 0.414857 0.046 Uiso 1 1 calc R U . . .
H33C H 0.665231 0.712059 0.374742 0.046 Uiso 1 1 calc R U . . .
C34 C 0.53838(4) 0.78531(10) 0.46889(8) 0.0194(3) Uani 1 1 d . . . . .
C35 C 0.54774(5) 0.83171(12) 0.40640(8) 0.0267(4) Uani 1 1 d . . . . .
H35A H 0.569014 0.802084 0.388911 0.040 Uiso 1 1 calc R U . . .
H35B H 0.554472 0.892877 0.416358 0.040 Uiso 1 1 calc R U . . .
H35C H 0.525721 0.829861 0.373936 0.040 Uiso 1 1 calc R U . . .
C36 C 0.50254(5) 0.82695(12) 0.49016(10) 0.0317(4) Uani 1 1 d . . . . .
H36A H 0.506638 0.889907 0.497241 0.048 Uiso 1 1 calc R U . . .
H36B H 0.496265 0.799597 0.530859 0.048 Uiso 1 1 calc R U . . .
H36C H 0.481719 0.818078 0.456029 0.048 Uiso 1 1 calc R U . . .
C37 C 0.53200(5) 0.68821(11) 0.45342(8) 0.0258(4) Uani 1 1 d . . . . .
H37A H 0.512039 0.682006 0.417440 0.039 Uiso 1 1 calc R U . . .
H37B H 0.524484 0.658015 0.492194 0.039 Uiso 1 1 calc R U . . .
H37C H 0.555385 0.662294 0.440718 0.039 Uiso 1 1 calc R U . . .
C38 C 0.62464(4) 0.82193(9) 0.60914(7) 0.0125(2) Uani 1 1 d . . . . .
H38A H 0.646715 0.842817 0.587757 0.015 Uiso 1 1 calc R U . . .
H38B H 0.634377 0.790395 0.649355 0.015 Uiso 1 1 calc R U . . .
C39 C 0.62370(4) 0.94065(9) 0.71350(7) 0.0127(2) Uani 1 1 d . . . . .
C40 C 0.65941(4) 0.90874(10) 0.73584(7) 0.0173(3) Uani 1 1 d . . . . .
H40 H 0.673108 0.874721 0.707469 0.021 Uiso 1 1 calc R U . . .
C41 C 0.67515(4) 0.92618(10) 0.79906(7) 0.0189(3) Uani 1 1 d . . . . .
H41 H 0.699532 0.904435 0.813443 0.023 Uiso 1 1 calc R U . . .
C42 C 0.65545(5) 0.97501(11) 0.84104(7) 0.0215(3) Uani 1 1 d . . . . .
H42 H 0.666109 0.986253 0.884380 0.026 Uiso 1 1 calc R U . . .
C43 C 0.62013(5) 1.00745(12) 0.81968(8) 0.0264(4) Uani 1 1 d . . . . .
H43 H 0.606596 1.041471 0.848290 0.032 Uiso 1 1 calc R U . . .
C44 C 0.60445(4) 0.99036(10) 0.75654(7) 0.0201(3) Uani 1 1 d . . . . .
H44 H 0.580175 1.012922 0.742377 0.024 Uiso 1 1 calc R U . . .
C45 C 0.61773(4) 1.00302(9) 0.58218(7) 0.0151(3) Uani 1 1 d . . . . .
C46 C 0.65404(4) 1.03759(10) 0.59419(8) 0.0189(3) Uani 1 1 d . . . . .
H46 H 0.669839 1.018813 0.631454 0.023 Uiso 1 1 calc R U . . .
C47 C 0.66728(5) 1.09925(10) 0.55213(8) 0.0233(3) Uani 1 1 d . . . . .
H47 H 0.692012 1.122404 0.560806 0.028 Uiso 1 1 calc R U . . .
C48 C 0.64445(5) 1.12702(10) 0.49754(8) 0.0261(4) Uani 1 1 d . . . . .
H48 H 0.653629 1.168575 0.468509 0.031 Uiso 1 1 calc R U . . .
C49 C 0.60833(6) 1.09404(11) 0.48552(8) 0.0276(4) Uani 1 1 d . . . . .
H49 H 0.592600 1.113246 0.448305 0.033 Uiso 1 1 calc R U . . .
C50 C 0.59487(5) 1.03256(10) 0.52791(7) 0.0214(3) Uani 1 1 d . . . . .
H50 H 0.569886 1.010727 0.519635 0.026 Uiso 1 1 calc R U . . .

loop_
_atom_site_aniso_label
_atom_site_aniso_U_11
_atom_site_aniso_U_22
_atom_site_aniso_U_33
_atom_site_aniso_U_23
_atom_site_aniso_U_13
_atom_site_aniso_U_12
C1A 0.022(5) 0.027(5) 0.015(4) 0.006(3) 0.002(3) -0.007(4)
C2A 0.015(3) 0.014(5) 0.0218(19) -0.001(2) 0.003(2) 0.000(4)
C3A 0.014(7) 0.020(2) 0.022(3) 0.000(4) 0.001(4) 0.003(5)
C4A 0.024(4) 0.038(4) 0.032(4) 0.005(4) 0.002(6) 0.003(3)
C5A 0.057(12) 0.060(10) 0.030(7) -0.003(6) -0.020(7) 0.016(8)
O1B 0.045(4) 0.017(2) 0.046(6) 0.000(2) -0.003(6) 0.004(3)
C2B 0.015(3) 0.014(5) 0.0218(19) -0.001(2) 0.003(2) 0.000(4)
C3B 0.025(10) 0.017(4) 0.034(5) -0.007(4) -0.003(5) 0.003(4)
C4B 0.008(5) 0.028(5) 0.033(5) -0.004(4) 0.000(4) 0.001(4)
C5B 0.024(4) 0.038(4) 0.032(4) 0.005(4) 0.002(6) 0.003(3)
Lu1 0.00910(2) 0.00803(2) 0.00930(2) 0.00015(2) -0.00027(2) -0.00016(2)
Cl1 0.01461(15) 0.01438(15) 0.01199(13) -0.00199(11) -0.00223(11) 0.00013(12)
C1 0.0119(6) 0.0126(6) 0.0140(6) -0.0001(5) -0.0014(4) -0.0027(5)
S1 0.01153(14) 0.00901(14) 0.00876(13) 0.00028(10) 0.00093(11) -0.00041(11)
P1 0.01442(16) 0.01061(16) 0.01016(14) 0.00096(12) 0.00179(12) 0.00099(12)
N1 0.0091(5) 0.0109(5) 0.0128(5) -0.0008(4) -0.0011(4) -0.0009(4)
C2 0.0155(7) 0.0191(7) 0.0166(6) 0.0003(5) -0.0038(5) -0.0019(5)
S2 0.00916(14) 0.00867(14) 0.01193(13) 0.00063(11) -0.00039(11) -0.00019(11)
P2 0.01124(15) 0.01064(16) 0.01402(15) -0.00043(12) -0.00033(12) 0.00125(12)
N2 0.0091(5) 0.0104(5) 0.0129(5) -0.0006(4) 0.0005(4) -0.0010(4)
N3 0.0195(6) 0.0118(5) 0.0093(5) -0.0009(4) 0.0026(4) 0.0008(4)
C3 0.0165(7) 0.0149(7) 0.0199(7) -0.0016(5) -0.0011(5) -0.0048(5)
N4 0.0102(5) 0.0101(5) 0.0122(5) 0.0016(4) 0.0019(4) 0.0004(4)
C4 0.0119(6) 0.0185(7) 0.0216(7) -0.0026(5) 0.0009(5) -0.0022(5)
N5 0.0122(5) 0.0088(5) 0.0127(5) 0.0011(4) 0.0021(4) 0.0005(4)
C5 0.0098(6) 0.0134(6) 0.0147(6) -0.0002(5) 0.0017(5) 0.0002(5)
N6 0.0117(5) 0.0109(5) 0.0176(5) 0.0017(4) -0.0022(4) 0.0009(4)
C6 0.0108(6) 0.0189(7) 0.0189(6) -0.0024(5) -0.0007(5) 0.0003(5)
C9 0.0204(7) 0.0138(6) 0.0098(6) -0.0005(5) 0.0027(5) -0.0002(5)
C8 0.0132(6) 0.0168(7) 0.0225(7) 0.0012(5) 0.0008(5) 0.0033(5)
C7 0.0155(7) 0.0208(7) 0.0184(7) 0.0009(5) 0.0047(5) -0.0003(5)
C11 0.0243(8) 0.0234(8) 0.0162(7) -0.0024(6) 0.0051(6) 0.0037(6)
C10 0.0234(7) 0.0177(7) 0.0135(6) 0.0023(5) 0.0029(5) -0.0009(6)
C12 0.0258(8) 0.0176(7) 0.0123(6) -0.0035(5) 0.0003(5) -0.0021(6)
C13 0.0168(6) 0.0092(6) 0.0104(5) 0.0014(4) 0.0018(5) 0.0007(5)
C14 0.0148(6) 0.0155(6) 0.0139(6) 0.0055(5) 0.0022(5) 0.0024(5)
C15 0.0201(7) 0.0190(7) 0.0173(6) 0.0037(5) 0.0042(5) -0.0020(6)
C16 0.0234(8) 0.0259(8) 0.0241(8) 0.0056(6) 0.0017(6) -0.0073(6)
C17 0.0212(8) 0.0354(10) 0.0292(8) 0.0125(7) 0.0088(7) -0.0022(7)
C18 0.0305(9) 0.0337(10) 0.0235(8) 0.0092(7) 0.0163(7) 0.0069(7)
C19 0.0264(8) 0.0209(7) 0.0164(7) 0.0038(5) 0.0077(6) 0.0054(6)
C20 0.0154(6) 0.0171(7) 0.0117(6) 0.0022(5) 0.0031(5) 0.0040(5)
C21 0.0173(7) 0.0203(7) 0.0150(6) -0.0009(5) 0.0018(5) 0.0038(5)
C22 0.0192(7) 0.0329(9) 0.0188(7) -0.0027(6) -0.0016(6) 0.0046(6)
C23 0.0212(8) 0.0412(10) 0.0181(7) 0.0047(7) -0.0008(6) 0.0137(7)
C24 0.0287(9) 0.0258(9) 0.0239(8) 0.0078(6) 0.0025(7) 0.0114(7)
C25 0.0252(8) 0.0187(7) 0.0202(7) 0.0017(6) 0.0009(6) 0.0058(6)
C26 0.0106(6) 0.0147(6) 0.0136(6) 0.0019(5) 0.0025(5) -0.0003(5)
C27 0.0212(7) 0.0157(7) 0.0180(6) 0.0039(5) 0.0062(5) 0.0009(6)
C28 0.0244(8) 0.0169(7) 0.0176(7) -0.0014(5) 0.0085(6) -0.0003(6)
C29 0.0122(7) 0.0340(9) 0.0219(7) 0.0009(6) 0.0029(6) -0.0013(6)
C30 0.0155(6) 0.0128(6) 0.0155(6) 0.0039(5) 0.0036(5) -0.0008(5)
C31 0.0149(7) 0.0292(9) 0.0420(10) 0.0179(8) 0.0064(7) 0.0010(6)
C32 0.0206(7) 0.0168(7) 0.0259(8) 0.0096(6) 0.0062(6) 0.0012(6)
C33 0.0505(12) 0.0249(9) 0.0194(7) -0.0034(6) 0.0169(8) -0.0108(8)
C34 0.0151(7) 0.0181(7) 0.0231(7) 0.0057(6) -0.0084(5) -0.0024(5)
C35 0.0285(9) 0.0265(9) 0.0226(8) 0.0099(6) -0.0101(7) -0.0040(7)
C36 0.0127(7) 0.0304(9) 0.0506(11) 0.0140(8) -0.0042(7) 0.0015(6)
C37 0.0271(8) 0.0211(8) 0.0264(8) 0.0050(6) -0.0124(7) -0.0082(6)
C38 0.0108(6) 0.0102(6) 0.0164(6) -0.0014(5) -0.0002(5) 0.0003(5)
C39 0.0135(6) 0.0111(6) 0.0136(6) -0.0004(4) 0.0014(5) -0.0014(5)
C40 0.0166(7) 0.0173(7) 0.0176(6) -0.0039(5) -0.0014(5) 0.0023(5)
C41 0.0174(7) 0.0194(7) 0.0187(6) -0.0003(6) -0.0039(5) 0.0010(6)
C42 0.0215(8) 0.0268(8) 0.0156(7) -0.0038(6) -0.0010(6) -0.0056(6)
C43 0.0216(8) 0.0364(10) 0.0211(7) -0.0130(7) 0.0019(6) 0.0012(7)
C44 0.0157(7) 0.0232(8) 0.0210(7) -0.0052(6) 0.0002(6) 0.0028(6)
C45 0.0191(7) 0.0098(6) 0.0165(6) -0.0005(5) 0.0024(5) 0.0026(5)
C46 0.0191(7) 0.0140(7) 0.0242(7) 0.0029(6) 0.0052(6) 0.0030(5)
C47 0.0254(8) 0.0149(7) 0.0318(8) -0.0002(6) 0.0139(7) 0.0012(6)
C48 0.0446(11) 0.0144(7) 0.0219(7) 0.0011(6) 0.0159(7) 0.0022(7)
C49 0.0488(11) 0.0159(7) 0.0177(7) 0.0028(6) 0.0011(7) 0.0025(7)
C50 0.0294(8) 0.0140(7) 0.0200(7) 0.0009(5) -0.0023(6) 0.0010(6)

loop_
_atom_type_symbol
_atom_type_description
_atom_type_scat_dispersion_real
_atom_type_scat_dispersion_imag
_atom_type_scat_source
C C 0.0015 0.0009 'International Tables Vol C Tables 4.2.6.8 and 6.1.1.4'
H H 0.0000 0.0000 'International Tables Vol C Tables 4.2.6.8 and 6.1.1.4'
N N 0.0030 0.0019 'International Tables Vol C Tables 4.2.6.8 and 6.1.1.4'
O O 0.0056 0.0036 'International Tables Vol C Tables 4.2.6.8 and 6.1.1.4'
P P 0.0667 0.0580 'International Tables Vol C Tables 4.2.6.8 and 6.1.1.4'
S S 0.0826 0.0763 'International Tables Vol C Tables 4.2.6.8 and 6.1.1.4'
Cl Cl 0.0998 0.0984 'International Tables Vol C Tables 4.2.6.8 and 6.1.1.4'
Lu Lu -0.3299 3.9377 'International Tables Vol C Tables 4.2.6.8 and 6.1.1.4'

loop_
_geom_angle_atom_site_label_1
_geom_angle_atom_site_label_2
_geom_angle_atom_site_label_3
_geom_angle
_geom_angle_site_symmetry_1
_geom_angle_site_symmetry_3
_geom_angle_publ_flag
C2A C1A H1AA 109.5 . . ?
C2A C1A H1AB 109.5 . . ?
H1AA C1A H1AB 109.5 . . ?
C2A C1A H1AC 109.5 . . ?
H1AA C1A H1AC 109.5 . . ?
H1AB C1A H1AC 109.5 . . ?
C3A C2A C1A 111.4(13) . . ?
C3A C2A H2AA 109.3 . . ?
C1A C2A H2AA 109.3 . . ?
C3A C2A H2AB 109.3 . . ?
C1A C2A H2AB 109.3 . . ?
H2AA C2A H2AB 108.0 . . ?
C4A C3A C2A 112.9(11) . . ?
C4A C3A H3AA 109.0 . . ?
C2A C3A H3AA 109.0 . . ?
C4A C3A H3AB 109.0 . . ?
C2A C3A H3AB 109.0 . . ?
H3AA C3A H3AB 107.8 . . ?
C5A C4A C3A 110.2(18) . . ?
C5A C4A H4AA 109.6 . . ?
C3A C4A H4AA 109.6 . . ?
C5A C4A H4AB 109.6 . . ?
C3A C4A H4AB 109.6 . . ?
H4AA C4A H4AB 108.1 . . ?
C4A C5A H5AA 109.5 . . ?
C4A C5A H5AB 109.5 . . ?
H5AA C5A H5AB 109.5 . . ?
C4A C5A H5AC 109.5 . . ?
H5AA C5A H5AC 109.5 . . ?
H5AB C5A H5AC 109.5 . . ?
C2B O1B C5B 109.9(13) . . ?
O1B C2B C3B 106.8(11) . . ?
O1B C2B H2BA 110.4 . . ?
C3B C2B H2BA 110.4 . . ?
O1B C2B H2BB 110.4 . . ?
C3B C2B H2BB 110.4 . . ?
H2BA C2B H2BB 108.6 . . ?
C2B C3B C4B 102.1(12) . . ?
C2B C3B H3BA 111.4 . . ?
C4B C3B H3BA 111.4 . . ?
C2B C3B H3BB 111.4 . . ?
C4B C3B H3BB 111.4 . . ?
H3BA C3B H3BB 109.2 . . ?
C5B C4B C3B 101.9(12) . . ?
C5B C4B H4BA 111.4 . . ?
C3B C4B H4BA 111.4 . . ?
C5B C4B H4BB 111.4 . . ?
C3B C4B H4BB 111.4 . . ?
H4BA C4B H4BB 109.3 . . ?
O1B C5B C4B 107.1(11) . . ?
O1B C5B H5BA 110.3 . . ?
C4B C5B H5BA 110.3 . . ?
O1B C5B H5BB 110.3 . . ?
C4B C5B H5BB 110.3 . . ?
H5BA C5B H5BB 108.5 . . ?
N5 Lu1 N1 105.19(4) . . ?
N5 Lu1 N4 62.15(4) . . ?
N1 Lu1 N4 110.01(4) . . ?
N5 Lu1 N2 110.73(4) . . ?
N1 Lu1 N2 61.78(4) . . ?
N4 Lu1 N2 168.45(4) . . ?
N5 Lu1 Cl1 99.85(3) . . ?
N1 Lu1 Cl1 153.28(3) . . ?
N4 Lu1 Cl1 89.77(3) . . ?
N2 Lu1 Cl1 100.71(3) . . ?
N5 Lu1 S2 31.45(3) . . ?
N1 Lu1 S2 116.48(3) . . ?
N4 Lu1 S2 31.68(3) . . ?
N2 Lu1 S2 142.17(3) . . ?
Cl1 Lu1 S2 89.846(15) . . ?
N5 Lu1 S1 118.05(3) . . ?
N1 Lu1 S1 31.45(3) . . ?
N4 Lu1 S1 141.30(3) . . ?
N2 Lu1 S1 31.78(3) . . ?
Cl1 Lu1 S1 125.561(11) . . ?
S2 Lu1 S1 142.030(12) . . ?
N5 Lu1 P1 172.37(3) . . ?
N1 Lu1 P1 67.63(3) . . ?
N4 Lu1 P1 116.99(3) . . ?
N2 Lu1 P1 68.73(3) . . ?
Cl1 Lu1 P1 87.665(14) . . ?
S2 Lu1 P1 148.622(12) . . ?
S1 Lu1 P1 57.262(13) . . ?
N1 C1 C4 105.58(11) . . ?
N1 C1 C3 116.19(11) . . ?
C4 C1 C3 107.55(11) . . ?
N1 C1 C2 109.00(11) . . ?
C4 C1 C2 108.69(12) . . ?
C3 C1 C2 109.54(11) . . ?
N3 S1 N1 124.71(7) . . ?
N3 S1 N2 124.71(6) . . ?
N1 S1 N2 95.54(6) . . ?
N3 S1 C13 98.95(6) . . ?
N1 S1 C13 104.25(6) . . ?
N2 S1 C13 106.37(6) . . ?
N3 S1 Lu1 160.99(5) . . ?
N1 S1 Lu1 48.28(4) . . ?
N2 S1 Lu1 49.94(4) . . ?
C13 S1 Lu1 100.01(4) . . ?
C20 P1 C14 99.15(6) . . ?
C20 P1 C13 102.21(6) . . ?
C14 P1 C13 104.15(7) . . ?
C20 P1 Lu1 126.15(5) . . ?
C14 P1 Lu1 126.35(5) . . ?
C13 P1 Lu1 93.65(4) . . ?
C1 N1 S1 124.74(9) . . ?
C1 N1 Lu1 133.80(9) . . ?
S1 N1 Lu1 100.27(5) . . ?
C1 C2 H2A 109.5 . . ?
C1 C2 H2B 109.5 . . ?
H2A C2 H2B 109.5 . . ?
C1 C2 H2C 109.5 . . ?
H2A C2 H2C 109.5 . . ?
H2B C2 H2C 109.5 . . ?
N6 S2 N4 123.55(6) . . ?
N6 S2 N5 122.98(6) . . ?
N4 S2 N5 94.36(6) . . ?
N6 S2 C38 100.23(7) . . ?
N4 S2 C38 109.38(6) . . ?
N5 S2 C38 105.21(6) . . ?
N6 S2 Lu1 154.30(5) . . ?
N4 S2 Lu1 49.01(4) . . ?
N5 S2 Lu1 47.12(4) . . ?
C38 S2 Lu1 105.35(5) . . ?
C39 P2 C45 101.73(6) . . ?
C39 P2 C38 99.16(6) . . ?
C45 P2 C38 99.67(6) . . ?
C5 N2 S1 121.88(9) . . ?
C5 N2 Lu1 138.33(8) . . ?
S1 N2 Lu1 98.28(5) . . ?
C9 N3 S1 134.05(10) . . ?
C1 C3 H3A 109.5 . . ?
C1 C3 H3B 109.5 . . ?
H3A C3 H3B 109.5 . . ?
C1 C3 H3C 109.5 . . ?
H3A C3 H3C 109.5 . . ?
H3B C3 H3C 109.5 . . ?
C26 N4 S2 125.04(9) . . ?
C26 N4 Lu1 131.08(8) . . ?
S2 N4 Lu1 99.31(5) . . ?
C1 C4 H4A 109.5 . . ?
C1 C4 H4B 109.5 . . ?
H4A C4 H4B 109.5 . . ?
C1 C4 H4C 109.5 . . ?
H4A C4 H4C 109.5 . . ?
H4B C4 H4C 109.5 . . ?
C30 N5 S2 125.14(9) . . ?
C30 N5 Lu1 130.50(8) . . ?
S2 N5 Lu1 101.43(5) . . ?
N2 C5 C6 106.91(11) . . ?
N2 C5 C8 114.96(11) . . ?
C6 C5 C8 107.44(11) . . ?
N2 C5 C7 110.32(11) . . ?
C6 C5 C7 108.20(12) . . ?
C8 C5 C7 108.77(11) . . ?
C34 N6 S2 130.47(10) . . ?
C5 C6 H6A 109.5 . . ?
C5 C6 H6B 109.5 . . ?
H6A C6 H6B 109.5 . . ?
C5 C6 H6C 109.5 . . ?
H6A C6 H6C 109.5 . . ?
H6B C6 H6C 109.5 . . ?
N3 C9 C10 115.03(11) . . ?
N3 C9 C11 107.04(12) . . ?
C10 C9 C11 110.49(12) . . ?
N3 C9 C12 107.87(11) . . ?
C10 C9 C12 109.10(12) . . ?
C11 C9 C12 106.98(12) . . ?
C5 C8 H8A 109.5 . . ?
C5 C8 H8B 109.5 . . ?
H8A C8 H8B 109.5 . . ?
C5 C8 H8C 109.5 . . ?
H8A C8 H8C 109.5 . . ?
H8B C8 H8C 109.5 . . ?
C5 C7 H7A 109.5 . . ?
C5 C7 H7B 109.5 . . ?
H7A C7 H7B 109.5 . . ?
C5 C7 H7C 109.5 . . ?
H7A C7 H7C 109.5 . . ?
H7B C7 H7C 109.5 . . ?
C9 C11 H11A 109.5 . . ?
C9 C11 H11B 109.5 . . ?
H11A C11 H11B 109.5 . . ?
C9 C11 H11C 109.5 . . ?
H11A C11 H11C 109.5 . . ?
H11B C11 H11C 109.5 . . ?
C9 C10 H10A 109.5 . . ?
C9 C10 H10B 109.5 . . ?
H10A C10 H10B 109.5 . . ?
C9 C10 H10C 109.5 . . ?
H10A C10 H10C 109.5 . . ?
H10B C10 H10C 109.5 . . ?
C9 C12 H12A 109.5 . . ?
C9 C12 H12B 109.5 . . ?
H12A C12 H12B 109.5 . . ?
C9 C12 H12C 109.5 . . ?
H12A C12 H12C 109.5 . . ?
H12B C12 H12C 109.5 . . ?
S1 C13 P1 109.07(7) . . ?
S1 C13 H13A 109.9 . . ?
P1 C13 H13A 109.9 . . ?
S1 C13 H13B 109.9 . . ?
P1 C13 H13B 109.9 . . ?
H13A C13 H13B 108.3 . . ?
C15 C14 C19 118.63(14) . . ?
C15 C14 P1 125.51(11) . . ?
C19 C14 P1 115.77(12) . . ?
C16 C15 C14 120.54(14) . . ?
C16 C15 H15 119.7 . . ?
C14 C15 H15 119.7 . . ?
C17 C16 C15 120.24(16) . . ?
C17 C16 H16 119.9 . . ?
C15 C16 H16 119.9 . . ?
C18 C17 C16 119.85(15) . . ?
C18 C17 H17 120.1 . . ?
C16 C17 H17 120.1 . . ?
C17 C18 C19 120.19(15) . . ?
C17 C18 H18 119.9 . . ?
C19 C18 H18 119.9 . . ?
C18 C19 C14 120.54(16) . . ?
C18 C19 H19 119.7 . . ?
C14 C19 H19 119.7 . . ?
C21 C20 C25 119.00(14) . . ?
C21 C20 P1 119.19(11) . . ?
C25 C20 P1 121.79(12) . . ?
C20 C21 C22 120.20(15) . . ?
C20 C21 H21 119.9 . . ?
C22 C21 H21 119.9 . . ?
C23 C22 C21 120.23(16) . . ?
C23 C22 H22 119.9 . . ?
C21 C22 H22 119.9 . . ?
C22 C23 C24 119.98(15) . . ?
C22 C23 H23 120.0 . . ?
C24 C23 H23 120.0 . . ?
C23 C24 C25 120.25(16) . . ?
C23 C24 H24 119.9 . . ?
C25 C24 H24 119.9 . . ?
C24 C25 C20 120.34(16) . . ?
C24 C25 H25 119.8 . . ?
C20 C25 H25 119.8 . . ?
N4 C26 C27 104.68(11) . . ?
N4 C26 C28 115.24(11) . . ?
C27 C26 C28 107.73(12) . . ?
N4 C26 C29 111.91(11) . . ?
C27 C26 C29 108.89(12) . . ?
C28 C26 C29 108.13(12) . . ?
C26 C27 H27A 109.5 . . ?
C26 C27 H27B 109.5 . . ?
H27A C27 H27B 109.5 . . ?
C26 C27 H27C 109.5 . . ?
H27A C27 H27C 109.5 . . ?
H27B C27 H27C 109.5 . . ?
C26 C28 H28A 109.5 . . ?
C26 C28 H28B 109.5 . . ?
H28A C28 H28B 109.5 . . ?
C26 C28 H28C 109.5 . . ?
H28A C28 H28C 109.5 . . ?
H28B C28 H28C 109.5 . . ?
C26 C29 H29A 109.5 . . ?
C26 C29 H29B 109.5 . . ?
H29A C29 H29B 109.5 . . ?
C26 C29 H29C 109.5 . . ?
H29A C29 H29C 109.5 . . ?
H29B C29 H29C 109.5 . . ?
N5 C30 C33 105.98(12) . . ?
N5 C30 C31 107.05(11) . . ?
C33 C30 C31 109.62(14) . . ?
N5 C30 C32 117.59(12) . . ?
C33 C30 C32 109.30(13) . . ?
C31 C30 C32 107.15(12) . . ?
C30 C31 H31A 109.5 . . ?
C30 C31 H31B 109.5 . . ?
H31A C31 H31B 109.5 . . ?
C30 C31 H31C 109.5 . . ?
H31A C31 H31C 109.5 . . ?
H31B C31 H31C 109.5 . . ?
C30 C32 H32A 109.5 . . ?
C30 C32 H32B 109.5 . . ?
H32A C32 H32B 109.5 . . ?
C30 C32 H32C 109.5 . . ?
H32A C32 H32C 109.5 . . ?
H32B C32 H32C 109.5 . . ?
C30 C33 H33A 109.5 . . ?
C30 C33 H33B 109.5 . . ?
H33A C33 H33B 109.5 . . ?
C30 C33 H33C 109.5 . . ?
H33A C33 H33C 109.5 . . ?
H33B C33 H33C 109.5 . . ?
N6 C34 C37 114.82(12) . . ?
N6 C34 C36 106.27(13) . . ?
C37 C34 C36 110.55(14) . . ?
N6 C34 C35 109.01(12) . . ?
C37 C34 C35 108.28(14) . . ?
C36 C34 C35 107.68(13) . . ?
C34 C35 H35A 109.5 . . ?
C34 C35 H35B 109.5 . . ?
H35A C35 H35B 109.5 . . ?
C34 C35 H35C 109.5 . . ?
H35A C35 H35C 109.5 . . ?
H35B C35 H35C 109.5 . . ?
C34 C36 H36A 109.5 . . ?
C34 C36 H36B 109.5 . . ?
H36A C36 H36B 109.5 . . ?
C34 C36 H36C 109.5 . . ?
H36A C36 H36C 109.5 . . ?
H36B C36 H36C 109.5 . . ?
C34 C37 H37A 109.5 . . ?
C34 C37 H37B 109.5 . . ?
H37A C37 H37B 109.5 . . ?
C34 C37 H37C 109.5 . . ?
H37A C37 H37C 109.5 . . ?
H37B C37 H37C 109.5 . . ?
S2 C38 P2 116.57(7) . . ?
S2 C38 H38A 108.2 . . ?
P2 C38 H38A 108.2 . . ?
S2 C38 H38B 108.2 . . ?
P2 C38 H38B 108.2 . . ?
H38A C38 H38B 107.3 . . ?
C44 C39 C40 117.94(13) . . ?
C44 C39 P2 115.65(11) . . ?
C40 C39 P2 126.33(11) . . ?
C41 C40 C39 120.83(14) . . ?
C41 C40 H40 119.6 . . ?
C39 C40 H40 119.6 . . ?
C42 C41 C40 120.25(14) . . ?
C42 C41 H41 119.9 . . ?
C40 C41 H41 119.9 . . ?
C41 C42 C43 119.72(14) . . ?
C41 C42 H42 120.1 . . ?
C43 C42 H42 120.1 . . ?
C42 C43 C44 120.09(15) . . ?
C42 C43 H43 120.0 . . ?
C44 C43 H43 120.0 . . ?
C43 C44 C39 121.17(14) . . ?
C43 C44 H44 119.4 . . ?
C39 C44 H44 119.4 . . ?
C50 C45 C46 118.69(14) . . ?
C50 C45 P2 117.19(12) . . ?
C46 C45 P2 124.12(11) . . ?
C47 C46 C45 120.62(15) . . ?
C47 C46 H46 119.7 . . ?
C45 C46 H46 119.7 . . ?
C48 C47 C46 120.15(16) . . ?
C48 C47 H47 119.9 . . ?
C46 C47 H47 119.9 . . ?
C49 C48 C47 119.78(15) . . ?
C49 C48 H48 120.1 . . ?
C47 C48 H48 120.1 . . ?
C48 C49 C50 120.20(16) . . ?
C48 C49 H49 119.9 . . ?
C50 C49 H49 119.9 . . ?
C45 C50 C49 120.55(16) . . ?
C45 C50 H50 119.7 . . ?
C49 C50 H50 119.7 . . ?

loop_
_geom_bond_atom_site_label_1
_geom_bond_atom_site_label_2
_geom_bond_distance
_geom_bond_site_symmetry_2
_geom_bond_publ_flag
C1A C2A 1.528(12) . ?
C1A H1AA 0.9800 . ?
C1A H1AB 0.9800 . ?
C1A H1AC 0.9800 . ?
C2A C3A 1.527(13) . ?
C2A H2AA 0.9900 . ?
C2A H2AB 0.9900 . ?
C3A C4A 1.527(15) . ?
C3A H3AA 0.9900 . ?
C3A H3AB 0.9900 . ?
C4A C5A 1.526(15) . ?
C4A H4AA 0.9900 . ?
C4A H4AB 0.9900 . ?
C5A H5AA 0.9800 . ?
C5A H5AB 0.9800 . ?
C5A H5AC 0.9800 . ?
O1B C2B 1.417(15) . ?
O1B C5B 1.419(15) . ?
C2B C3B 1.507(19) . ?
C2B H2BA 0.9900 . ?
C2B H2BB 0.9900 . ?
C3B C4B 1.528(10) . ?
C3B H3BA 0.9900 . ?
C3B H3BB 0.9900 . ?
C4B C5B 1.51(2) . ?
C4B H4BA 0.9900 . ?
C4B H4BB 0.9900 . ?
C5B H5BA 0.9900 . ?
C5B H5BB 0.9900 . ?
Lu1 N5 2.2577(11) . ?
Lu1 N1 2.2945(11) . ?
Lu1 N4 2.3098(11) . ?
Lu1 N2 2.3393(11) . ?
Lu1 Cl1 2.5467(6) . ?
Lu1 S2 3.0198(5) . ?
Lu1 S1 3.0246(4) . ?
Lu1 P1 3.1900(5) . ?
C1 N1 1.4973(17) . ?
C1 C4 1.529(2) . ?
C1 C3 1.534(2) . ?
C1 C2 1.5358(19) . ?
S1 N3 1.5128(12) . ?
S1 N1 1.6037(12) . ?
S1 N2 1.6096(12) . ?
S1 C13 1.8126(13) . ?
P1 C20 1.8353(15) . ?
P1 C14 1.8395(15) . ?
P1 C13 1.8478(13) . ?
C2 H2A 0.9800 . ?
C2 H2B 0.9800 . ?
C2 H2C 0.9800 . ?
S2 N6 1.5190(12) . ?
S2 N4 1.6072(12) . ?
S2 N5 1.6075(12) . ?
S2 C38 1.8120(14) . ?
P2 C39 1.8366(14) . ?
P2 C45 1.8394(15) . ?
P2 C38 1.8551(14) . ?
N2 C5 1.5079(17) . ?
N3 C9 1.4845(17) . ?
C3 H3A 0.9800 . ?
C3 H3B 0.9800 . ?
C3 H3C 0.9800 . ?
N4 C26 1.4946(17) . ?
C4 H4A 0.9800 . ?
C4 H4B 0.9800 . ?
C4 H4C 0.9800 . ?
N5 C30 1.4999(17) . ?
C5 C6 1.5273(19) . ?
C5 C8 1.536(2) . ?
C5 C7 1.5360(19) . ?
N6 C34 1.4865(19) . ?
C6 H6A 0.9800 . ?
C6 H6B 0.9800 . ?
C6 H6C 0.9800 . ?
C9 C10 1.530(2) . ?
C9 C11 1.533(2) . ?
C9 C12 1.533(2) . ?
C8 H8A 0.9800 . ?
C8 H8B 0.9800 . ?
C8 H8C 0.9800 . ?
C7 H7A 0.9800 . ?
C7 H7B 0.9800 . ?
C7 H7C 0.9800 . ?
C11 H11A 0.9800 . ?
C11 H11B 0.9800 . ?
C11 H11C 0.9800 . ?
C10 H10A 0.9800 . ?
C10 H10B 0.9800 . ?
C10 H10C 0.9800 . ?
C12 H12A 0.9800 . ?
C12 H12B 0.9800 . ?
C12 H12C 0.9800 . ?
C13 H13A 0.9900 . ?
C13 H13B 0.9900 . ?
C14 C15 1.396(2) . ?
C14 C19 1.399(2) . ?
C15 C16 1.390(2) . ?
C15 H15 0.9500 . ?
C16 C17 1.387(2) . ?
C16 H16 0.9500 . ?
C17 C18 1.384(3) . ?
C17 H17 0.9500 . ?
C18 C19 1.391(2) . ?
C18 H18 0.9500 . ?
C19 H19 0.9500 . ?
C20 C21 1.389(2) . ?
C20 C25 1.400(2) . ?
C21 C22 1.398(2) . ?
C21 H21 0.9500 . ?
C22 C23 1.380(2) . ?
C22 H22 0.9500 . ?
C23 C24 1.382(3) . ?
C23 H23 0.9500 . ?
C24 C25 1.387(2) . ?
C24 H24 0.9500 . ?
C25 H25 0.9500 . ?
C26 C27 1.528(2) . ?
C26 C28 1.528(2) . ?
C26 C29 1.531(2) . ?
C27 H27A 0.9800 . ?
C27 H27B 0.9800 . ?
C27 H27C 0.9800 . ?
C28 H28A 0.9800 . ?
C28 H28B 0.9800 . ?
C28 H28C 0.9800 . ?
C29 H29A 0.9800 . ?
C29 H29B 0.9800 . ?
C29 H29C 0.9800 . ?
C30 C33 1.525(2) . ?
C30 C31 1.530(2) . ?
C30 C32 1.532(2) . ?
C31 H31A 0.9800 . ?
C31 H31B 0.9800 . ?
C31 H31C 0.9800 . ?
C32 H32A 0.9800 . ?
C32 H32B 0.9800 . ?
C32 H32C 0.9800 . ?
C33 H33A 0.9800 . ?
C33 H33B 0.9800 . ?
C33 H33C 0.9800 . ?
C34 C37 1.527(2) . ?
C34 C36 1.527(2) . ?
C34 C35 1.531(2) . ?
C35 H35A 0.9800 . ?
C35 H35B 0.9800 . ?
C35 H35C 0.9800 . ?
C36 H36A 0.9800 . ?
C36 H36B 0.9800 . ?
C36 H36C 0.9800 . ?
C37 H37A 0.9800 . ?
C37 H37B 0.9800 . ?
C37 H37C 0.9800 . ?
C38 H38A 0.9900 . ?
C38 H38B 0.9900 . ?
C39 C44 1.395(2) . ?
C39 C40 1.398(2) . ?
C40 C41 1.391(2) . ?
C40 H40 0.9500 . ?
C41 C42 1.382(2) . ?
C41 H41 0.9500 . ?
C42 C43 1.383(2) . ?
C42 H42 0.9500 . ?
C43 C44 1.388(2) . ?
C43 H43 0.9500 . ?
C44 H44 0.9500 . ?
C45 C50 1.391(2) . ?
C45 C46 1.396(2) . ?
C46 C47 1.390(2) . ?
C46 H46 0.9500 . ?
C47 C48 1.387(3) . ?
C47 H47 0.9500 . ?
C48 C49 1.382(3) . ?
C48 H48 0.9500 . ?
C49 C50 1.396(2) . ?
C49 H49 0.9500 . ?
C50 H50 0.9500 . ?

loop_
_geom_torsion_atom_site_label_1
_geom_torsion_atom_site_label_2
_geom_torsion_atom_site_label_3
_geom_torsion_atom_site_label_4
_geom_torsion
_geom_torsion_site_symmetry_1
_geom_torsion_site_symmetry_2
_geom_torsion_site_symmetry_3
_geom_torsion_site_symmetry_4
_geom_torsion_publ_flag
C1A C2A C3A C4A -174(3) . . . . ?
C2A C3A C4A C5A -176(3) . . . . ?
C5B O1B C2B C3B 13(3) . . . . ?
O1B C2B C3B C4B -30(2) . . . . ?
C2B C3B C4B C5B 34(2) . . . . ?
C2B O1B C5B C4B 10(3) . . . . ?
C3B C4B C5B O1B -28(3) . . . . ?
C4 C1 N1 S1 143.66(10) . . . . ?
C3 C1 N1 S1 24.58(16) . . . . ?
C2 C1 N1 S1 -99.73(13) . . . . ?
C4 C1 N1 Lu1 -21.28(16) . . . . ?
C3 C1 N1 Lu1 -140.36(11) . . . . ?
C2 C1 N1 Lu1 95.33(13) . . . . ?
N3 S1 N1 C1 33.57(14) . . . . ?
N2 S1 N1 C1 173.31(11) . . . . ?
C13 S1 N1 C1 -78.21(11) . . . . ?
Lu1 S1 N1 C1 -169.01(13) . . . . ?
N3 S1 N1 Lu1 -157.42(6) . . . . ?
N2 S1 N1 Lu1 -17.67(6) . . . . ?
C13 S1 N1 Lu1 90.80(6) . . . . ?
N3 S1 N2 C5 -34.66(13) . . . . ?
N1 S1 N2 C5 -174.40(10) . . . . ?
C13 S1 N2 C5 78.97(11) . . . . ?
Lu1 S1 N2 C5 168.38(12) . . . . ?
N3 S1 N2 Lu1 156.96(6) . . . . ?
N1 S1 N2 Lu1 17.22(6) . . . . ?
C13 S1 N2 Lu1 -89.41(6) . . . . ?
N1 S1 N3 C9 59.86(16) . . . . ?
N2 S1 N3 C9 -68.65(16) . . . . ?
C13 S1 N3 C9 174.21(14) . . . . ?
Lu1 S1 N3 C9 -1.8(3) . . . . ?
N6 S2 N4 C26 -52.95(13) . . . . ?
N5 S2 N4 C26 172.17(11) . . . . ?
C38 S2 N4 C26 64.37(12) . . . . ?
Lu1 S2 N4 C26 158.16(13) . . . . ?
N6 S2 N4 Lu1 148.88(6) . . . . ?
N5 S2 N4 Lu1 14.01(6) . . . . ?
C38 S2 N4 Lu1 -93.79(6) . . . . ?
N6 S2 N5 C30 48.04(14) . . . . ?
N4 S2 N5 C30 -176.71(11) . . . . ?
C38 S2 N5 C30 -65.27(12) . . . . ?
Lu1 S2 N5 C30 -162.27(14) . . . . ?
N6 S2 N5 Lu1 -149.68(6) . . . . ?
N4 S2 N5 Lu1 -14.44(6) . . . . ?
C38 S2 N5 Lu1 97.00(6) . . . . ?
S1 N2 C5 C6 -153.60(10) . . . . ?
Lu1 N2 C5 C6 8.95(17) . . . . ?
S1 N2 C5 C8 -34.46(15) . . . . ?
Lu1 N2 C5 C8 128.09(12) . . . . ?
S1 N2 C5 C7 88.96(13) . . . . ?
Lu1 N2 C5 C7 -108.49(13) . . . . ?
N4 S2 N6 C34 -61.51(15) . . . . ?
N5 S2 N6 C34 61.10(15) . . . . ?
C38 S2 N6 C34 176.87(13) . . . . ?
Lu1 S2 N6 C34 2.6(2) . . . . ?
S1 N3 C9 C10 5.4(2) . . . . ?
S1 N3 C9 C11 128.57(13) . . . . ?
S1 N3 C9 C12 -116.62(14) . . . . ?
N3 S1 C13 P1 -179.27(7) . . . . ?
N1 S1 C13 P1 -49.87(8) . . . . ?
N2 S1 C13 P1 50.41(9) . . . . ?
Lu1 S1 C13 P1 -0.59(7) . . . . ?
C20 P1 C13 S1 -127.66(8) . . . . ?
C14 P1 C13 S1 129.49(7) . . . . ?
Lu1 P1 C13 S1 0.55(7) . . . . ?
C20 P1 C14 C15 -96.72(13) . . . . ?
C13 P1 C14 C15 8.45(14) . . . . ?
Lu1 P1 C14 C15 113.92(12) . . . . ?
C20 P1 C14 C19 79.86(12) . . . . ?
C13 P1 C14 C19 -174.98(11) . . . . ?
Lu1 P1 C14 C19 -69.50(12) . . . . ?
C19 C14 C15 C16 0.9(2) . . . . ?
P1 C14 C15 C16 177.40(12) . . . . ?
C14 C15 C16 C17 -0.8(2) . . . . ?
C15 C16 C17 C18 0.2(3) . . . . ?
C16 C17 C18 C19 0.2(3) . . . . ?
C17 C18 C19 C14 -0.1(3) . . . . ?
C15 C14 C19 C18 -0.5(2) . . . . ?
P1 C14 C19 C18 -177.30(13) . . . . ?
C14 P1 C20 C21 -130.04(12) . . . . ?
C13 P1 C20 C21 123.22(12) . . . . ?
Lu1 P1 C20 C21 19.41(14) . . . . ?
C14 P1 C20 C25 48.09(13) . . . . ?
C13 P1 C20 C25 -58.65(13) . . . . ?
Lu1 P1 C20 C25 -162.46(10) . . . . ?
C25 C20 C21 C22 -0.1(2) . . . . ?
P1 C20 C21 C22 178.12(11) . . . . ?
C20 C21 C22 C23 0.6(2) . . . . ?
C21 C22 C23 C24 -0.4(2) . . . . ?
C22 C23 C24 C25 -0.3(3) . . . . ?
C23 C24 C25 C20 0.8(2) . . . . ?
C21 C20 C25 C24 -0.6(2) . . . . ?
P1 C20 C25 C24 -178.74(12) . . . . ?
S2 N4 C26 C27 -159.58(10) . . . . ?
Lu1 N4 C26 C27 -8.72(16) . . . . ?
S2 N4 C26 C28 -41.45(16) . . . . ?
Lu1 N4 C26 C28 109.41(13) . . . . ?
S2 N4 C26 C29 82.63(14) . . . . ?
Lu1 N4 C26 C29 -126.51(12) . . . . ?
S2 N5 C30 C33 -125.60(13) . . . . ?
Lu1 N5 C30 C33 77.51(15) . . . . ?
S2 N5 C30 C31 117.45(13) . . . . ?
Lu1 N5 C30 C31 -39.44(16) . . . . ?
S2 N5 C30 C32 -3.08(18) . . . . ?
Lu1 N5 C30 C32 -159.98(10) . . . . ?
S2 N6 C34 C37 12.5(2) . . . . ?
S2 N6 C34 C36 134.99(13) . . . . ?
S2 N6 C34 C35 -109.20(15) . . . . ?
N6 S2 C38 P2 25.00(9) . . . . ?
N4 S2 C38 P2 -106.21(8) . . . . ?
N5 S2 C38 P2 153.48(7) . . . . ?
Lu1 S2 C38 P2 -157.56(6) . . . . ?
C39 P2 C38 S2 151.51(8) . . . . ?
C45 P2 C38 S2 -104.82(9) . . . . ?
C45 P2 C39 C44 98.84(12) . . . . ?
C38 P2 C39 C44 -159.20(11) . . . . ?
C45 P2 C39 C40 -84.38(13) . . . . ?
C38 P2 C39 C40 17.57(14) . . . . ?
C44 C39 C40 C41 0.0(2) . . . . ?
P2 C39 C40 C41 -176.69(12) . . . . ?
C39 C40 C41 C42 0.5(2) . . . . ?
C40 C41 C42 C43 -0.8(2) . . . . ?
C41 C42 C43 C44 0.5(3) . . . . ?
C42 C43 C44 C39 0.0(3) . . . . ?
C40 C39 C44 C43 -0.2(2) . . . . ?
P2 C39 C44 C43 176.82(13) . . . . ?
C39 P2 C45 C50 -152.40(12) . . . . ?
C38 P2 C45 C50 106.05(12) . . . . ?
C39 P2 C45 C46 28.26(14) . . . . ?
C38 P2 C45 C46 -73.29(13) . . . . ?
C50 C45 C46 C47 -1.1(2) . . . . ?
P2 C45 C46 C47 178.27(12) . . . . ?
C45 C46 C47 C48 -0.1(2) . . . . ?
C46 C47 C48 C49 0.8(2) . . . . ?
C47 C48 C49 C50 -0.4(2) . . . . ?
C46 C45 C50 C49 1.5(2) . . . . ?
P2 C45 C50 C49 -177.89(12) . . . . ?
C48 C49 C50 C45 -0.8(2) . . . . ?
